data_1544906
loop_
_publ_author_name
'Iwai, S.'
'Yamamoto, H.'
'Morikawa, H.'
'Isobe, M.'

_publ_section_title
;
 Topotactic thermal-transformation of diaspore to corundum Sample: no heat
 treatment
;
_journal_name_full 'Mineralogical Journal'
_journal_page_first 137
_journal_page_last 158
_journal_volume 7
_journal_year 1973
_chemical_formula_sum 'Al H O2'
_chemical_name_common AlOOH
_chemical_name_mineral 'natural diaspore'
_space_group_IT_number 62
_space_group_name_H-M_alt 'P b n m'
_symmetry_space_group_name_Hall '-P 2c 2ab'
_symmetry_space_group_name_H-M 'P b n m'
_cell_angle_alpha 90
_cell_angle_beta 90
_cell_angle_gamma 90
_cell_formula_units_Z 4
_cell_length_a 4.3992(2)
_cell_length_b 9.4214(7)
_cell_length_c 2.8446(2)
_cell_volume 117.899(13)
_cod_data_source_file diaspore.cif
_cod_data_source_block diaspore
_cod_database_code 1544906

loop_
_space_group_symop_operation_xyz
'x, y, z'
'-x, -y, -z'
'x+1/2, -y+1/2, -z'
'-x+1/2, y+1/2, z'
'-x, -y, z+1/2'
'x, y, -z+1/2'
'-x+1/2, y+1/2, -z+1/2'
'x+1/2, -y+1/2, z+1/2'

loop_
_atom_site_label
_atom_site_occupancy
_atom_site_fract_x
_atom_site_fract_y
_atom_site_fract_z
_atom_site_adp_type
_atom_site_B_iso_or_equiv
_atom_site_type_symbol
Al 1.0 0.5458(11) 0.6448(5) -0.250000 Biso 0.160000 Al
O 1.0 0.289(3) 0.8032(13) -0.250000 Biso 0.600000 O
OH 1.0 0.698(3) 0.4446(11) -0.250000 Biso 0.160000 O
